data_7200168
loop_
_publ_author_name
'Hathwar, Venkatesha R.'
'Manivel, P.'
'Nawaz Khan, F.'
'Guru Row, T. N.'

_publ_section_title
;
 Evaluation of intermolecular interactions in thioisocoumarin derivatives:
 the role of the sulfur atom in generating packing motifs
;
_journal_coden_ASTM CRECF4
_journal_issue 2
_journal_name_full CrystEngComm
_journal_page_first 284
_journal_page_last 291
_journal_paper_doi 10.1039/b807896c
_journal_volume 11
_journal_year 2009
_chemical_compound_source 'see text'
_chemical_formula_moiety 'C15 H10 O S'
_chemical_formula_sum 'C15 H10 O S'
_chemical_formula_weight 238.30
_space_group_IT_number 14
_symmetry_cell_setting monoclinic
_symmetry_Int_Tables_number 14
_symmetry_space_group_name_Hall '-P 2yn'
_symmetry_space_group_name_H-M 'P 1 21/n 1'
_atom_sites_solution_hydrogens geom
_atom_sites_solution_primary direct
_atom_sites_solution_secondary difmap
_audit_creation_date 'Aug 07 22:53:33 2008'
_audit_creation_method ' SHELXL-97'
_audit_update_record
;
;
_cell_angle_alpha 90
_cell_angle_beta 92.701(2)
_cell_angle_gamma 90
_cell_formula_units_Z 4
_cell_length_a 3.8992(5)
_cell_length_b 15.2947(18)
_cell_length_c 19.007(2)
_cell_measurement_reflns_used 958
_cell_measurement_temperature 290(2)
_cell_measurement_theta_max 24.18
_cell_measurement_theta_min 1.73
_cell_volume 1132.3(2)
_computing_cell_refinement 'Bruker SMART V5.628, (Bruker, 2004)'
_computing_data_collection 'Bruker SMART V5.628, (Bruker, 2004)'
_computing_data_reduction 'Bruker SAINT V6.45a, (Bruker, 2004)'
_computing_molecular_graphics 'Ortep-3 for Windows (Farrugia, 1997) and CAMERON (Watkin et al., 1993)'
_computing_publication_material 'PLATON (Spek, 1990)'
_computing_structure_refinement 'SHELXL-97 (Sheldrick, 1997)'
_computing_structure_solution 'SHELXTL V6.14 (Bruker, 2000)'
_diffrn_ambient_temperature 290(2)
_diffrn_measured_fraction_theta_full 0.999
_diffrn_measured_fraction_theta_max 0.999
_diffrn_measurement_device_type 'Bruker SMART CCD area detector'
_diffrn_measurement_method '\f and \w scans'
_diffrn_radiation_monochromator graphite
_diffrn_radiation_probe x-ray
_diffrn_radiation_source 'fine-focus sealed tube'
_diffrn_radiation_type MoK\a
_diffrn_radiation_wavelength 0.71073
_diffrn_reflns_av_R_equivalents 0.0607
_diffrn_reflns_av_sigmaI/netI 0.0640
_diffrn_reflns_limit_h_max 4
_diffrn_reflns_limit_h_min -4
_diffrn_reflns_limit_k_max 18
_diffrn_reflns_limit_k_min -17
_diffrn_reflns_limit_l_max 22
_diffrn_reflns_limit_l_min -22
_diffrn_reflns_number 7940
_diffrn_reflns_reduction_process
;
;
_diffrn_reflns_theta_full 24.99
_diffrn_reflns_theta_max 24.99
_diffrn_reflns_theta_min 1.71
_diffrn_standards_decay_% 0
_diffrn_standards_number 0
_exptl_absorpt_coefficient_mu 0.263
_exptl_absorpt_correction_T_max 0.9922
_exptl_absorpt_correction_T_min 0.9426
_exptl_absorpt_correction_type multi-scan
_exptl_absorpt_process_details '(SADABS; Sheldrick, 1996)'
_exptl_crystal_colour yellow
_exptl_crystal_density_diffrn 1.398
_exptl_crystal_density_method 'Not Measured'
_exptl_crystal_description needle
_exptl_crystal_F_000 496
_exptl_crystal_size_max 0.17
_exptl_crystal_size_mid 0.03
_exptl_crystal_size_min 0.03
_refine_diff_density_max 0.234
_refine_diff_density_min -0.180
_refine_diff_density_rms 0.053
_refine_ls_extinction_method none
_refine_ls_goodness_of_fit_ref 1.155
_refine_ls_hydrogen_treatment refall
_refine_ls_matrix_type full
_refine_ls_number_parameters 194
_refine_ls_number_reflns 1998
_refine_ls_number_restraints 10
_refine_ls_restrained_S_all 1.160
_refine_ls_R_factor_all 0.1249
_refine_ls_R_factor_gt 0.0752
_refine_ls_shift/su_max 0.000
_refine_ls_shift/su_mean 0.000
_refine_ls_structure_factor_coef Fsqd
_refine_ls_weighting_details 'calc w=1/[\s^2^(Fo^2^)+(0.0548P)^2^+0.0000P] where P=(Fo^2^+2Fc^2^)/3'
_refine_ls_weighting_scheme calc
_refine_ls_wR_factor_gt 0.1375
_refine_ls_wR_factor_ref 0.1519
_reflns_number_gt 1301
_reflns_number_total 1998
_reflns_threshold_expression >2sigma(I)
_cod_data_source_file B807896c.txt
_cod_data_source_block vh4_m
_cod_depositor_comments
;
The following automatic conversions were performed:
'_symmetry_cell_setting' value 'Monoclinic' changed to 'monoclinic'
according to '/home/saulius/struct/CIF-dictionaries/cif_core.dic'
dictionary named 'cif_core.dic' version 2.4.1 from 2010-06-29.

Automatic conversion script
Id: cif_fix_enum 1527 2010-12-29 10:47:43Z saulius 

 Replaced the incorrect bibliographical reference to the original
 publication with a proper one.
 
 Antanas Vaitkus,
 2019-09-17
;
_cod_original_sg_symbol_H-M 'P 21/n'
_cod_database_code 7200168

loop_
_symmetry_equiv_pos_site_id
_symmetry_equiv_pos_as_xyz
1 x,y,z
2 1/2-x,1/2+y,1/2-z
3 -x,-y,-z
4 1/2+x,1/2-y,1/2+z

loop_
_atom_site_label
_atom_site_type_symbol
_atom_site_fract_x
_atom_site_fract_y
_atom_site_fract_z
_atom_site_U_iso_or_equiv
_atom_site_adp_type
_atom_site_occupancy
_atom_site_symmetry_multiplicity
_atom_site_calc_flag
_atom_site_refinement_flags
_atom_site_disorder_assembly
_atom_site_disorder_group
S1 S 0.0978(3) -0.14695(7) 0.79040(6) 0.0592(4) Uani 1 1 d . . .
O1 O 0.1255(6) 0.01126(15) 0.83289(12) 0.0436(7) Uani 1 1 d . . .
C1 C 0.0167(9) -0.0430(2) 0.77922(18) 0.0394(9) Uani 1 1 d . . .
C2 C 0.0867(9) 0.1014(2) 0.83110(18) 0.0363(9) Uani 1 1 d . . .
C3 C -0.0619(9) 0.1400(2) 0.77465(18) 0.0396(9) Uani 1 1 d D . .
C4 C -0.3482(10) 0.1281(3) 0.6559(2) 0.0480(11) Uani 1 1 d D . .
C5 C -0.4711(10) 0.0772(3) 0.6006(2) 0.0520(11) Uani 1 1 d D . .
C6 C -0.4406(10) -0.0129(3) 0.6038(2) 0.0532(11) Uani 1 1 d D . .
C7 C -0.2841(10) -0.0528(3) 0.6618(2) 0.0485(11) Uani 1 1 d D . .
C8 C -0.1531(9) -0.0016(2) 0.71811(18) 0.0375(9) Uani 1 1 d . . .
C9 C -0.1894(9) 0.0892(2) 0.71545(18) 0.0360(9) Uani 1 1 d . . .
C10 C 0.2211(8) 0.1419(2) 0.89684(18) 0.0372(9) Uani 1 1 d . . .
C11 C 0.2591(11) 0.0939(3) 0.9587(2) 0.0499(11) Uani 1 1 d D . .
C12 C 0.3819(11) 0.1329(3) 1.0208(2) 0.0581(12) Uani 1 1 d D . .
C13 C 0.4731(11) 0.2192(3) 1.0209(2) 0.0556(12) Uani 1 1 d D . .
C14 C 0.4381(10) 0.2676(3) 0.9600(2) 0.0558(11) Uani 1 1 d D . .
C15 C 0.3127(10) 0.2295(3) 0.8980(2) 0.0476(10) Uani 1 1 d D . .
H3 H -0.100(8) 0.2074(13) 0.7718(18) 0.049(10) Uiso 1 1 d D . .
H4 H -0.370(9) 0.1964(13) 0.652(2) 0.061(12) Uiso 1 1 d D . .
H5 H -0.595(9) 0.105(2) 0.5559(15) 0.081(14) Uiso 1 1 d D . .
H6 H -0.535(9) -0.054(2) 0.5645(15) 0.058(11) Uiso 1 1 d D . .
H7 H -0.271(9) -0.1197(13) 0.6647(19) 0.054(11) Uiso 1 1 d D . .
H11 H 0.196(9) 0.0274(14) 0.956(2) 0.071(13) Uiso 1 1 d D . .
H12 H 0.417(10) 0.089(2) 1.0631(17) 0.087(15) Uiso 1 1 d D . .
H13 H 0.582(8) 0.249(2) 1.0655(14) 0.067(12) Uiso 1 1 d D . .
H14 H 0.513(8) 0.3330(14) 0.9608(19) 0.060(11) Uiso 1 1 d D . .
H15 H 0.309(8) 0.266(2) 0.8509(13) 0.057(11) Uiso 1 1 d D . .

loop_
_atom_site_aniso_label
_atom_site_aniso_U_11
_atom_site_aniso_U_22
_atom_site_aniso_U_33
_atom_site_aniso_U_23
_atom_site_aniso_U_13
_atom_site_aniso_U_12
S1 0.0946(9) 0.0356(6) 0.0464(6) 0.0019(5) -0.0089(6) 0.0016(6)
O1 0.0631(18) 0.0374(16) 0.0296(14) -0.0013(12) -0.0064(12) -0.0001(13)
C1 0.046(2) 0.038(2) 0.034(2) -0.0002(17) 0.0032(18) -0.0043(18)
C2 0.040(2) 0.033(2) 0.035(2) -0.0016(17) 0.0042(17) -0.0010(17)
C3 0.051(2) 0.030(2) 0.037(2) 0.0029(18) 0.0000(17) 0.0026(19)
C4 0.056(3) 0.053(3) 0.035(2) 0.004(2) -0.0018(19) 0.008(2)
C5 0.059(3) 0.064(3) 0.033(2) 0.001(2) -0.006(2) 0.012(2)
C6 0.059(3) 0.062(3) 0.038(2) -0.009(2) -0.003(2) -0.001(2)
C7 0.060(3) 0.046(3) 0.040(2) -0.004(2) 0.001(2) -0.002(2)
C8 0.042(2) 0.040(2) 0.0302(19) 0.0006(18) 0.0030(16) 0.0011(17)
C9 0.037(2) 0.041(2) 0.0309(19) -0.0027(17) 0.0051(16) 0.0033(16)
C10 0.036(2) 0.040(2) 0.035(2) -0.0044(18) 0.0021(16) -0.0002(18)
C11 0.072(3) 0.043(3) 0.034(2) 0.0004(19) -0.002(2) -0.001(2)
C12 0.081(3) 0.059(3) 0.035(2) -0.002(2) -0.002(2) 0.002(2)
C13 0.060(3) 0.064(3) 0.042(3) -0.018(2) -0.007(2) -0.001(2)
C14 0.065(3) 0.045(3) 0.057(3) -0.011(2) -0.007(2) -0.008(2)
C15 0.058(3) 0.041(3) 0.043(2) 0.000(2) -0.0060(19) -0.007(2)

loop_
_atom_type_symbol
_atom_type_description
_atom_type_scat_dispersion_real
_atom_type_scat_dispersion_imag
_atom_type_scat_source
S S 0.1246 0.1234 'International Tables Vol C Tables 4.2.6.8 and 6.1.1.4'
O O 0.0106 0.0060 'International Tables Vol C Tables 4.2.6.8 and 6.1.1.4'
H H 0.0000 0.0000 'International Tables Vol C Tables 4.2.6.8 and 6.1.1.4'
C C 0.0033 0.0016 'International Tables Vol C Tables 4.2.6.8 and 6.1.1.4'

loop_
_geom_angle_atom_site_label_1
_geom_angle_atom_site_label_2
_geom_angle_atom_site_label_3
_geom_angle
_geom_angle_site_symmetry_1
_geom_angle_site_symmetry_3
_geom_angle_publ_flag
O1 C1 C8 116.4(3) . . ?
O1 C2 C10 111.4(3) . . ?
O1 C1 S1 116.3(2) . . ?
C1 O1 C2 123.7(3) . . ?
C2 C3 C9 120.8(3) . . ?
C2 C3 H3 122.4(19) . . ?
C3 C2 O1 120.2(3) . . ?
C3 C2 C10 128.4(3) . . ?
C4 C5 C6 120.3(4) . . ?
C4 C5 H5 121(2) . . ?
C4 C9 C8 119.5(3) . . ?
C4 C9 C3 121.9(3) . . ?
C5 C4 C9 120.2(4) . . ?
C5 C4 H4 119(2) . . ?
C5 C6 H6 124(2) . . ?
C6 C7 C8 119.7(4) . . ?
C6 C7 H7 120(2) . . ?
C6 C5 H5 118(2) . . ?
C7 C6 C5 120.6(4) . . ?
C7 C6 H6 116(2) . . ?
C7 C8 C1 120.2(3) . . ?
C8 C1 S1 127.3(3) . . ?
C8 C9 C3 118.6(3) . . ?
C8 C7 H7 120(2) . . ?
C9 C3 H3 116.8(19) . . ?
C9 C4 H4 121(2) . . ?
C9 C8 C7 119.6(3) . . ?
C9 C8 C1 120.2(3) . . ?
C10 C11 C12 120.7(4) . . ?
C10 C15 H15 120(2) . . ?
C10 C11 H11 117(2) . . ?
C11 C10 C2 121.1(3) . . ?
C11 C12 H12 114(2) . . ?
C12 C13 C14 120.2(4) . . ?
C12 C13 H13 122(2) . . ?
C12 C11 H11 122(2) . . ?
C13 C12 C11 119.8(4) . . ?
C13 C14 C15 120.5(4) . . ?
C13 C14 H14 119(2) . . ?
C13 C12 H12 126(2) . . ?
C14 C13 H13 118(2) . . ?
C14 C15 C10 120.0(4) . . ?
C14 C15 H15 120(2) . . ?
C15 C14 H14 120(2) . . ?
C15 C10 C11 118.8(3) . . ?
C15 C10 C2 120.1(3) . . ?

loop_
_geom_bond_atom_site_label_1
_geom_bond_atom_site_label_2
_geom_bond_distance
_geom_bond_site_symmetry_2
_geom_bond_publ_flag
S1 C1 1.633(4) . ?
O1 C1 1.367(4) . ?
O1 C2 1.387(4) . ?
C1 C8 1.455(5) . ?
C2 C3 1.333(5) . ?
C2 C10 1.469(5) . ?
C3 C9 1.437(5) . ?
C3 H3 1.043(18) . ?
C4 C5 1.376(5) . ?
C4 C9 1.397(5) . ?
C4 H4 1.050(18) . ?
C5 C6 1.383(6) . ?
C5 H5 1.049(19) . ?
C6 C7 1.377(5) . ?
C6 H6 1.034(18) . ?
C7 C8 1.403(5) . ?
C7 H7 1.026(18) . ?
C8 C9 1.397(5) . ?
C10 C15 1.387(5) . ?
C10 C11 1.388(5) . ?
C11 C12 1.388(5) . ?
C11 H11 1.047(19) . ?
C12 C13 1.367(6) . ?
C12 H12 1.051(19) . ?
C13 C14 1.376(6) . ?
C13 H13 1.039(19) . ?
C14 C15 1.383(5) . ?
C14 H14 1.042(19) . ?
C15 H15 1.051(18) . ?

loop_
_geom_torsion_atom_site_label_1
_geom_torsion_atom_site_label_2
_geom_torsion_atom_site_label_3
_geom_torsion_atom_site_label_4
_geom_torsion
_geom_torsion_site_symmetry_1
_geom_torsion_site_symmetry_2
_geom_torsion_site_symmetry_3
_geom_torsion_site_symmetry_4
_geom_torsion_publ_flag
S1 C1 C8 C9 -177.1(3) . . . . ?
S1 C1 C8 C7 3.5(5) . . . . ?
O1 C1 C8 C9 1.8(5) . . . . ?
O1 C1 C8 C7 -177.6(3) . . . . ?
O1 C2 C10 C15 158.5(3) . . . . ?
O1 C2 C10 C11 -21.5(5) . . . . ?
O1 C2 C3 C9 1.1(5) . . . . ?
C1 C8 C9 C4 179.0(3) . . . . ?
C1 O1 C2 C3 -0.4(5) . . . . ?
C1 O1 C2 C10 178.7(3) . . . . ?
C1 C8 C9 C3 -1.2(5) . . . . ?
C2 C3 C9 C4 179.5(4) . . . . ?
C2 C3 C9 C8 -0.3(5) . . . . ?
C2 C10 C11 C12 -179.1(4) . . . . ?
C2 O1 C1 C8 -1.0(5) . . . . ?
C2 O1 C1 S1 178.0(2) . . . . ?
C2 C10 C15 C14 179.8(4) . . . . ?
C3 C2 C10 C15 -22.5(6) . . . . ?
C3 C2 C10 C11 157.6(4) . . . . ?
C4 C5 C6 C7 -0.6(7) . . . . ?
C5 C6 C7 C8 -0.3(6) . . . . ?
C5 C4 C9 C8 0.7(6) . . . . ?
C5 C4 C9 C3 -179.1(4) . . . . ?
C6 C7 C8 C9 1.4(6) . . . . ?
C6 C7 C8 C1 -179.2(4) . . . . ?
C7 C8 C9 C4 -1.6(5) . . . . ?
C7 C8 C9 C3 178.2(3) . . . . ?
C9 C4 C5 C6 0.4(6) . . . . ?
C10 C2 C3 C9 -177.9(3) . . . . ?
C10 C11 C12 C13 -1.3(7) . . . . ?
C11 C12 C13 C14 1.0(7) . . . . ?
C11 C10 C15 C14 -0.2(6) . . . . ?
C12 C13 C14 C15 -0.4(7) . . . . ?
C13 C14 C15 C10 0.0(6) . . . . ?
C15 C10 C11 C12 0.9(6) . . . . ?

loop_
_cod_related_entry_id
_cod_related_entry_database
_cod_related_entry_code
1 ChemSpider 21667534
